data_7229718
loop_
_publ_author_name
'Karimata, Ayumu'
'Suzuki, Shuichi'
'Kozaki, Masatoshi'
'Okada, Keiji'

_publ_section_title
;
 Stereoelectronic control of oxidation potentials of
 3,7-bis(diarylamino)phenothiazines
;
_journal_issue 88
_journal_name_full 'RSC Advances'
_journal_page_first 56144
_journal_paper_doi 10.1039/C7RA12600J
_journal_volume 7
_journal_year 2017
_chemical_formula_moiety 'C44 H33 N3 S3'
_chemical_formula_sum 'C44 H33 N3 S3'
_chemical_formula_weight 699.94
_space_group_IT_number 2
_symmetry_cell_setting triclinic
_symmetry_Int_Tables_number 2
_symmetry_space_group_name_Hall '-P 1'
_symmetry_space_group_name_H-M 'P -1'
_atom_sites_solution_hydrogens geom
_atom_sites_solution_primary direct
_atom_sites_solution_secondary difmap
_audit_update_record
;
2017-09-01 deposited with the CCDC.
2017-12-05 downloaded from the CCDC.
;
_cell_angle_alpha 68.315(18)
_cell_angle_beta 82.98(3)
_cell_angle_gamma 75.22(3)
_cell_formula_units_Z 2
_cell_length_a 10.758(6)
_cell_length_b 12.675(7)
_cell_length_c 14.281(8)
_cell_measurement_reflns_used 4661
_cell_measurement_temperature 150(2)
_cell_measurement_theta_max 27.47
_cell_measurement_theta_min 4.06
_cell_volume 1748.8(17)
_computing_cell_refinement CrystalClear
_computing_data_collection 'CrystalClear (Rigaku Inc., 2008)'
_computing_data_reduction CrystalClear
_computing_molecular_graphics 'CrystalStructure 4.0'
_computing_publication_material 'CrystalStructure 4.0 (Rigaku, 2010)'
_computing_structure_refinement 'CRYSTALS (Carruthers, et al., 1999)'
_computing_structure_solution 'SIR2004 (Burla, et al., 2005)'
_diffrn_ambient_temperature 150(2)
_diffrn_detector_area_resol_mean 7.111
_diffrn_measured_fraction_theta_full 0.979
_diffrn_measured_fraction_theta_max 0.979
_diffrn_measurement_device_type 'Rigaku Saturn724'
_diffrn_measurement_method \w
_diffrn_radiation_type 'Mo K\a'
_diffrn_radiation_wavelength 0.71075
_diffrn_reflns_av_R_equivalents 0.0220
_diffrn_reflns_limit_h_max 13
_diffrn_reflns_limit_h_min -13
_diffrn_reflns_limit_k_max 16
_diffrn_reflns_limit_k_min -16
_diffrn_reflns_limit_l_max 18
_diffrn_reflns_limit_l_min -18
_diffrn_reflns_number 17642
_diffrn_reflns_theta_full 27.42
_diffrn_reflns_theta_max 27.43
_diffrn_standards_number 0
_exptl_absorpt_coefficient_mu 0.249
_exptl_absorpt_correction_T_max 0.963
_exptl_absorpt_correction_T_min 0.864
_exptl_absorpt_correction_type multi-scan
_exptl_absorpt_process_details 'REQAB (Rigaku, 1998)'
_exptl_crystal_colour colorless
_exptl_crystal_density_diffrn 1.329
_exptl_crystal_density_method 'not measured'
_exptl_crystal_description block
_exptl_crystal_F_000 732.00
_exptl_crystal_size_max 0.200
_exptl_crystal_size_mid 0.200
_exptl_crystal_size_min 0.150
_refine_diff_density_max 0.688
_refine_diff_density_min -0.643
_refine_ls_extinction_method none
_refine_ls_goodness_of_fit_ref 1.319
_refine_ls_hydrogen_treatment constr
_refine_ls_number_parameters 484
_refine_ls_number_reflns 7821
_refine_ls_R_factor_gt 0.0481
_refine_ls_shift/su_max 0.000
_refine_ls_structure_factor_coef F
_refine_ls_weighting_details 'w = 1/[0.0010Fo^2^ + 1.0000\s(Fo^2^)]'
_refine_ls_weighting_scheme calc
_refine_ls_wR_factor_ref 0.0678
_reflns_number_gt 5865
_reflns_number_total 7821
_reflns_threshold_expression F>2.0\s(F)
_cod_data_source_file c7ra12600j2.cif
_cod_data_source_block 1e_PTZ_PTZ2
_cod_original_cell_volume 1748.7(17)
_cod_database_code 7229718

loop_
_symmetry_equiv_pos_site_id
_symmetry_equiv_pos_as_xyz
1 +X,+Y,+Z
2 -X,-Y,-Z

loop_
_atom_site_label
_atom_site_type_symbol
_atom_site_fract_x
_atom_site_fract_y
_atom_site_fract_z
_atom_site_U_iso_or_equiv
_atom_site_adp_type
_atom_site_occupancy
_atom_site_symmetry_multiplicity
_atom_site_calc_flag
_atom_site_refinement_flags
S1 S 0.33079(4) 0.04722(4) 0.62234(3) 0.03172(12) Uani 1.0 2 d .
S2 S 0.26305(5) -0.35592(5) 1.21066(4) 0.05369(16) Uani 1.0 2 d .
S3 S 0.78094(5) 0.43129(5) 0.22012(4) 0.05224(16) Uani 1.0 2 d .
N1 N 0.17323(12) 0.25520(11) 0.66609(10) 0.0278(4) Uani 1.0 2 d .
N2 N 0.24776(13) -0.16186(12) 1.00546(11) 0.0324(4) Uani 1.0 2 d .
N3 N 0.58399(14) 0.34477(13) 0.38473(11) 0.0341(4) Uani 1.0 2 d .
C1 C 0.26630(14) 0.04734(14) 0.74222(12) 0.0255(4) Uani 1.0 2 d .
C2 C 0.28551(15) -0.05507(14) 0.82443(12) 0.0283(5) Uani 1.0 2 d .
C3 C 0.22738(15) -0.05676(14) 0.91754(12) 0.0282(5) Uani 1.0 2 d .
C4 C 0.15023(16) 0.04392(15) 0.92691(13) 0.0295(5) Uani 1.0 2 d .
C5 C 0.13225(15) 0.14790(14) 0.84440(12) 0.0282(5) Uani 1.0 2 d .
C6 C 0.18985(14) 0.15108(13) 0.75110(12) 0.0249(4) Uani 1.0 2 d .
C7 C 0.27865(15) 0.27833(14) 0.59866(12) 0.0267(4) Uani 1.0 2 d .
C8 C 0.29944(17) 0.39013(15) 0.55257(12) 0.0317(5) Uani 1.0 2 d .
C9 C 0.39980(17) 0.41091(15) 0.48267(13) 0.0330(5) Uani 1.0 2 d .
C10 C 0.48345(16) 0.32047(15) 0.46038(12) 0.0311(5) Uani 1.0 2 d .
C11 C 0.46659(16) 0.20791(15) 0.50804(12) 0.0310(5) Uani 1.0 2 d .
C12 C 0.36335(15) 0.18689(14) 0.57501(12) 0.0273(5) Uani 1.0 2 d .
C13 C 0.07533(16) 0.35484(15) 0.67411(13) 0.0342(5) Uani 1.0 2 d .
C14 C 0.17386(19) -0.33744(16) 1.10847(14) 0.0395(5) Uani 1.0 2 d .
C15 C 0.0985(3) -0.41512(18) 1.11961(18) 0.0549(7) Uani 1.0 2 d .
C16 C 0.0115(3) -0.3945(2) 1.04845(19) 0.0599(8) Uani 1.0 2 d .
C17 C 0.0030(3) -0.2967(2) 0.96252(17) 0.0540(7) Uani 1.0 2 d .
C18 C 0.08222(18) -0.22105(17) 0.94724(15) 0.0401(6) Uani 1.0 2 d .
C19 C 0.16835(17) -0.23940(15) 1.01955(13) 0.0335(5) Uani 1.0 2 d .
C20 C 0.36719(17) -0.19777(15) 1.05303(13) 0.0326(5) Uani 1.0 2 d .
C21 C 0.46664(18) -0.14209(17) 1.01052(15) 0.0406(6) Uani 1.0 2 d .
C22 C 0.5818(2) -0.17714(18) 1.05857(18) 0.0544(7) Uani 1.0 2 d .
C23 C 0.6016(3) -0.26865(19) 1.14830(19) 0.0605(8) Uani 1.0 2 d .
C24 C 0.5048(3) -0.32541(18) 1.19070(16) 0.0522(7) Uani 1.0 2 d .
C25 C 0.38816(19) -0.29016(16) 1.14554(14) 0.0392(5) Uani 1.0 2 d .
C26 C 0.80881(18) 0.35655(15) 0.34859(14) 0.0378(5) Uani 1.0 2 d .
C27 C 0.93155(19) 0.33662(18) 0.38209(18) 0.0487(6) Uani 1.0 2 d .
C28 C 0.9568(2) 0.2910(2) 0.48322(18) 0.0522(7) Uani 1.0 2 d .
C29 C 0.8588(2) 0.26214(19) 0.55138(17) 0.0499(7) Uani 1.0 2 d .
C30 C 0.73700(19) 0.27697(17) 0.52018(14) 0.0400(6) Uani 1.0 2 d .
C31 C 0.70886(17) 0.32486(15) 0.41788(14) 0.0334(5) Uani 1.0 2 d .
C32 C 0.56168(18) 0.34812(15) 0.28751(13) 0.0342(5) Uani 1.0 2 d .
C33 C 0.4525(2) 0.32079(17) 0.26909(15) 0.0440(6) Uani 1.0 2 d .
C34 C 0.4281(3) 0.32929(18) 0.17253(16) 0.0509(7) Uani 1.0 2 d .
C35 C 0.5131(3) 0.36476(17) 0.09349(15) 0.0521(7) Uani 1.0 2 d .
C36 C 0.6228(3) 0.39015(17) 0.11131(15) 0.0487(6) Uani 1.0 2 d .
C37 C 0.64724(18) 0.38358(15) 0.20640(14) 0.0388(5) Uani 1.0 2 d .
C38 C 0.90415(19) -0.04619(17) 0.68181(15) 0.0429(6) Uani 1.0 2 d .
C39 C 0.8604(3) 0.0016(2) 0.75614(17) 0.0574(7) Uani 1.0 2 d .
C40 C 0.7311(3) 0.0181(3) 0.78711(19) 0.0744(9) Uani 1.0 2 d .
C41 C 0.6459(3) -0.0131(3) 0.7426(2) 0.0697(9) Uani 1.0 2 d .
C42 C 0.6883(2) -0.0587(2) 0.67035(19) 0.0583(7) Uani 1.0 2 d .
C43 C 0.8154(2) -0.07510(18) 0.63917(16) 0.0475(6) Uani 1.0 2 d .
C44 C 1.0420(3) -0.0617(3) 0.6457(2) 0.0680(9) Uani 1.0 2 d .
H1 H 0.3379 -0.1230 0.8180 0.0332 Uiso 1.0 2 calc R
H2 H 0.1108 0.0423 0.9890 0.0347 Uiso 1.0 2 calc R
H3 H 0.0809 0.2158 0.8515 0.0334 Uiso 1.0 2 calc R
H4 H 0.2445 0.4515 0.5681 0.0370 Uiso 1.0 2 calc R
H5 H 0.4112 0.4865 0.4506 0.0389 Uiso 1.0 2 calc R
H6 H 0.5252 0.1461 0.4958 0.0374 Uiso 1.0 2 calc R
H7 H -0.0014 0.3296 0.7052 0.0371 Uiso 1.0 2 calc R
H8 H 0.1059 0.3884 0.7145 0.0381 Uiso 1.0 2 calc R
H9 H 0.0567 0.4122 0.6081 0.0379 Uiso 1.0 2 calc R
H10 H 0.1075 -0.4825 1.1766 0.0653 Uiso 1.0 2 calc R
H11 H -0.0404 -0.4466 1.0589 0.0799 Uiso 1.0 2 calc R
H12 H -0.0571 -0.2813 0.9148 0.0730 Uiso 1.0 2 calc R
H13 H 0.0789 -0.1568 0.8880 0.0499 Uiso 1.0 2 calc R
H14 H 0.4541 -0.0795 0.9498 0.0486 Uiso 1.0 2 calc R
H15 H 0.6471 -0.1382 1.0290 0.0662 Uiso 1.0 2 calc R
H16 H 0.6805 -0.2938 1.1792 0.0713 Uiso 1.0 2 calc R
H17 H 0.5166 -0.3878 1.2516 0.0585 Uiso 1.0 2 calc R
H18 H 0.9973 0.3559 0.3349 0.0585 Uiso 1.0 2 calc R
H19 H 1.0389 0.2800 0.5049 0.0642 Uiso 1.0 2 calc R
H20 H 0.8744 0.2310 0.6200 0.0615 Uiso 1.0 2 calc R
H21 H 0.6721 0.2559 0.5677 0.0489 Uiso 1.0 2 calc R
H22 H 0.3949 0.2969 0.3224 0.0520 Uiso 1.0 2 calc R
H23 H 0.3541 0.3109 0.1615 0.0599 Uiso 1.0 2 calc R
H24 H 0.4967 0.3714 0.0289 0.0585 Uiso 1.0 2 calc R
H25 H 0.6817 0.4126 0.0587 0.0521 Uiso 1.0 2 calc R
H26 H 0.9179 0.0228 0.7857 0.0698 Uiso 1.0 2 calc R
H27 H 0.7022 0.0493 0.8376 0.0837 Uiso 1.0 2 calc R
H28 H 0.5592 -0.0017 0.7621 0.0773 Uiso 1.0 2 calc R
H29 H 0.6307 -0.0796 0.6407 0.0704 Uiso 1.0 2 calc R
H30 H 0.8427 -0.1077 0.5895 0.0594 Uiso 1.0 2 calc R
H31 H 1.0897 -0.0360 0.6825 0.0842 Uiso 1.0 2 calc R
H32 H 1.0769 -0.1429 0.6571 0.0850 Uiso 1.0 2 calc R
H33 H 1.0482 -0.0174 0.5751 0.0847 Uiso 1.0 2 calc R

loop_
_atom_site_aniso_label
_atom_site_aniso_U_11
_atom_site_aniso_U_22
_atom_site_aniso_U_33
_atom_site_aniso_U_12
_atom_site_aniso_U_13
_atom_site_aniso_U_23
S1 0.0401(3) 0.0281(3) 0.0296(3) -0.01400(18) 0.01076(18) -0.01265(18)
S2 0.0552(4) 0.0485(4) 0.0333(3) -0.0042(3) 0.0110(3) 0.0040(3)
S3 0.0476(3) 0.0490(4) 0.0429(3) -0.0153(3) 0.0187(3) 0.0001(3)
N1 0.0258(7) 0.0249(7) 0.0267(8) -0.0043(6) 0.0052(6) -0.0052(6)
N2 0.0340(8) 0.0259(8) 0.0307(8) -0.0091(6) 0.0049(6) -0.0028(7)
N3 0.0362(8) 0.0364(9) 0.0269(8) -0.0134(7) 0.0116(7) -0.0085(7)
C1 0.0250(8) 0.0268(9) 0.0268(9) -0.0112(7) 0.0047(7) -0.0100(7)
C2 0.0275(8) 0.0247(9) 0.0322(9) -0.0080(7) 0.0039(7) -0.0094(7)
C3 0.0282(8) 0.0265(9) 0.0265(9) -0.0107(7) 0.0033(7) -0.0038(7)
C4 0.0296(9) 0.0329(9) 0.0258(9) -0.0122(7) 0.0076(7) -0.0093(8)
C5 0.0265(8) 0.0261(9) 0.0308(9) -0.0066(7) 0.0051(7) -0.0102(7)
C6 0.0224(8) 0.0260(9) 0.0258(9) -0.0097(7) 0.0033(7) -0.0069(7)
C7 0.0286(8) 0.0285(9) 0.0223(8) -0.0089(7) 0.0030(7) -0.0076(7)
C8 0.0370(10) 0.0280(9) 0.0286(9) -0.0081(8) 0.0063(8) -0.0101(8)
C9 0.0423(10) 0.0281(9) 0.0270(9) -0.0149(8) 0.0074(8) -0.0061(8)
C10 0.0348(9) 0.0335(10) 0.0239(9) -0.0133(8) 0.0077(7) -0.0078(8)
C11 0.0348(9) 0.0292(9) 0.0290(9) -0.0097(8) 0.0070(7) -0.0113(8)
C12 0.0307(9) 0.0273(9) 0.0238(8) -0.0095(7) 0.0041(7) -0.0083(7)
C13 0.0311(9) 0.0306(9) 0.0327(10) -0.0028(7) 0.0050(8) -0.0065(8)
C14 0.0459(11) 0.0285(10) 0.0389(11) -0.0095(8) 0.0219(9) -0.0124(8)
C15 0.0742(16) 0.0337(11) 0.0558(14) -0.0231(11) 0.0384(13) -0.0199(11)
C16 0.0765(16) 0.0553(15) 0.0691(16) -0.0449(13) 0.0431(14) -0.0404(13)
C17 0.0613(14) 0.0675(15) 0.0545(14) -0.0393(12) 0.0251(12) -0.0377(13)
C18 0.0433(11) 0.0424(11) 0.0395(11) -0.0208(9) 0.0151(9) -0.0179(9)
C19 0.0363(10) 0.0284(9) 0.0345(10) -0.0102(8) 0.0162(8) -0.0133(8)
C20 0.0389(10) 0.0273(9) 0.0308(9) -0.0050(8) 0.0007(8) -0.0114(8)
C21 0.0458(11) 0.0329(10) 0.0433(11) -0.0133(9) -0.0073(9) -0.0088(9)
C22 0.0507(13) 0.0421(12) 0.0715(16) -0.0173(10) -0.0165(11) -0.0124(12)
C23 0.0619(15) 0.0433(13) 0.0728(16) -0.0063(11) -0.0308(13) -0.0112(12)
C24 0.0663(14) 0.0357(11) 0.0441(12) 0.0005(10) -0.0149(11) -0.0060(10)
C25 0.0476(11) 0.0305(10) 0.0330(10) -0.0028(8) 0.0038(9) -0.0094(8)
C26 0.0382(10) 0.0278(9) 0.0433(11) -0.0080(8) 0.0126(9) -0.0119(9)
C27 0.0345(11) 0.0414(12) 0.0703(15) -0.0110(9) 0.0154(10) -0.0236(11)
C28 0.0428(12) 0.0523(13) 0.0654(15) -0.0089(10) -0.0049(11) -0.0255(12)
C29 0.0598(14) 0.0453(12) 0.0481(13) -0.0150(11) -0.0066(11) -0.0170(11)
C30 0.0471(11) 0.0387(11) 0.0365(11) -0.0181(9) 0.0058(9) -0.0125(9)
C31 0.0368(10) 0.0249(9) 0.0375(10) -0.0112(7) 0.0086(8) -0.0099(8)
C32 0.0446(10) 0.0254(9) 0.0266(9) -0.0063(8) 0.0058(8) -0.0055(8)
C33 0.0568(13) 0.0409(11) 0.0329(10) -0.0142(10) 0.0035(9) -0.0108(9)
C34 0.0682(14) 0.0426(12) 0.0398(12) -0.0056(10) -0.0084(11) -0.0146(10)
C35 0.0862(17) 0.0315(11) 0.0280(10) 0.0053(11) -0.0044(11) -0.0100(9)
C36 0.0674(14) 0.0330(11) 0.0291(10) 0.0029(10) 0.0119(10) -0.0058(9)
C37 0.0465(11) 0.0286(10) 0.0304(10) -0.0009(8) 0.0103(8) -0.0066(8)
C38 0.0442(11) 0.0367(11) 0.0467(12) -0.0109(9) -0.0049(9) -0.0111(9)
C39 0.0758(17) 0.0505(13) 0.0483(13) -0.0084(12) -0.0158(12) -0.0198(11)
C40 0.094(2) 0.0672(17) 0.0468(15) 0.0077(15) 0.0074(14) -0.0232(13)
C41 0.0539(15) 0.0768(18) 0.0622(17) -0.0082(13) 0.0104(13) -0.0141(15)
C42 0.0460(13) 0.0587(15) 0.0709(16) -0.0181(11) -0.0010(12) -0.0199(13)
C43 0.0459(12) 0.0490(12) 0.0535(13) -0.0132(10) -0.0016(10) -0.0232(11)
C44 0.0475(13) 0.0742(18) 0.086(2) -0.0202(12) -0.0057(13) -0.0273(16)

loop_
_atom_type_symbol
_atom_type_description
_atom_type_scat_dispersion_real
_atom_type_scat_dispersion_imag
_atom_type_scat_source
C C 0.0033 0.0016
;
International Tables for Crystallography
(1992, Vol. C, Tables 4.2.6.8 and 6.1.1.4)
;
H H 0.0000 0.0000
;
International Tables for Crystallography
(1992, Vol. C, Table 6.1.1.4)
;
N N 0.0061 0.0033
;
International Tables for Crystallography
(1992, Vol. C, Tables 4.2.6.8 and 6.1.1.4)
;
S S 0.1246 0.1234
;
International Tables for Crystallography
(1992, Vol. C, Tables 4.2.6.8 and 6.1.1.4)
;

loop_
_geom_angle_atom_site_label_1
_geom_angle_atom_site_label_2
_geom_angle_atom_site_label_3
_geom_angle
_geom_angle_publ_flag
C1 S1 C12 98.53(9) yes
C14 S2 C25 99.81(11) yes
C26 S3 C37 101.05(10) yes
C6 N1 C7 119.20(12) yes
C6 N1 C13 117.44(14) yes
C7 N1 C13 117.39(13) yes
C3 N2 C19 117.27(16) yes
C3 N2 C20 117.67(15) yes
C19 N2 C20 122.04(14) yes
C10 N3 C31 117.59(15) yes
C10 N3 C32 116.72(17) yes
C31 N3 C32 122.13(16) yes
S1 C1 C2 119.97(14) yes
S1 C1 C6 119.10(11) yes
C2 C1 C6 120.83(16) yes
C1 C2 C3 120.05(16) yes
N2 C3 C2 121.40(15) yes
N2 C3 C4 118.86(16) yes
C2 C3 C4 119.74(14) yes
C3 C4 C5 120.35(17) yes
C4 C5 C6 120.59(16) yes
N1 C6 C1 119.73(15) yes
N1 C6 C5 121.84(15) yes
C1 C6 C5 118.42(13) yes
N1 C7 C8 121.92(15) yes
N1 C7 C12 119.47(15) yes
C8 C7 C12 118.58(15) yes
C7 C8 C9 120.50(17) yes
C8 C9 C10 120.62(17) yes
N3 C10 C9 119.59(16) yes
N3 C10 C11 120.74(16) yes
C9 C10 C11 119.62(16) yes
C10 C11 C12 120.16(17) yes
S1 C12 C7 119.65(13) yes
S1 C12 C11 119.72(14) yes
C7 C12 C11 120.42(16) yes
S2 C14 C15 119.04(15) yes
S2 C14 C19 121.07(18) yes
C15 C14 C19 119.6(2) yes
C14 C15 C16 121.34(19) yes
C15 C16 C17 119.2(3) yes
C16 C17 C18 120.5(3) yes
C17 C18 C19 120.90(17) yes
N2 C19 C14 120.32(19) yes
N2 C19 C18 121.32(15) yes
C14 C19 C18 118.4(2) yes
N2 C20 C21 121.33(15) yes
N2 C20 C25 120.95(17) yes
C21 C20 C25 117.71(18) yes
C20 C21 C22 120.60(17) yes
C21 C22 C23 121.1(3) yes
C22 C23 C24 119.0(3) yes
C23 C24 C25 120.92(19) yes
S2 C25 C20 120.76(16) yes
S2 C25 C24 118.44(14) yes
C20 C25 C24 120.63(19) yes
S3 C26 C27 118.23(15) yes
S3 C26 C31 121.47(16) yes
C27 C26 C31 120.13(19) yes
C26 C27 C28 121.4(2) yes
C27 C28 C29 118.6(3) yes
C28 C29 C30 121.2(3) yes
C29 C30 C31 120.99(19) yes
N3 C31 C26 120.60(17) yes
N3 C31 C30 121.83(17) yes
C26 C31 C30 117.53(19) yes
N3 C32 C33 121.26(17) yes
N3 C32 C37 120.8(2) yes
C33 C32 C37 117.9(2) yes
C32 C33 C34 121.1(2) yes
C33 C34 C35 120.3(3) yes
C34 C35 C36 119.1(3) yes
C35 C36 C37 121.2(2) yes
S3 C37 C32 121.13(18) yes
S3 C37 C36 118.22(16) yes
C32 C37 C36 120.5(3) yes
C39 C38 C43 117.8(2) yes
C39 C38 C44 121.4(3) yes
C43 C38 C44 120.8(3) yes
C38 C39 C40 120.7(3) yes
C39 C40 C41 119.4(3) yes
C40 C41 C42 119.8(3) yes
C41 C42 C43 121.2(3) yes
C38 C43 C42 121.1(3) yes
C1 C2 H1 120.067 no
C3 C2 H1 119.882 no
C3 C4 H2 119.541 no
C5 C4 H2 120.107 no
C4 C5 H3 119.904 no
C6 C5 H3 119.505 no
C7 C8 H4 119.512 no
C9 C8 H4 119.978 no
C8 C9 H5 119.841 no
C10 C9 H5 119.540 no
C10 C11 H6 119.947 no
C12 C11 H6 119.884 no
N1 C13 H7 109.289 no
N1 C13 H8 109.495 no
N1 C13 H9 109.715 no
H7 C13 H8 109.449 no
H7 C13 H9 109.441 no
H8 C13 H9 109.438 no
C14 C15 H10 118.782 no
C16 C15 H10 119.882 no
C15 C16 H11 119.677 no
C17 C16 H11 121.141 no
C16 C17 H12 119.632 no
C18 C17 H12 119.898 no
C17 C18 H13 120.438 no
C19 C18 H13 118.659 no
C20 C21 H14 119.065 no
C22 C21 H14 120.322 no
C21 C22 H15 119.237 no
C23 C22 H15 119.709 no
C22 C23 H16 120.773 no
C24 C23 H16 120.148 no
C23 C24 H17 120.183 no
C25 C24 H17 118.882 no
C26 C27 H18 118.948 no
C28 C27 H18 119.640 no
C27 C28 H19 120.690 no
C29 C28 H19 120.679 no
C28 C29 H20 119.670 no
C30 C29 H20 119.087 no
C29 C30 H21 119.867 no
C31 C30 H21 119.138 no
C32 C33 H22 118.773 no
C34 C33 H22 120.155 no
C33 C34 H23 119.913 no
C35 C34 H23 119.835 no
C34 C35 H24 120.527 no
C36 C35 H24 120.346 no
C35 C36 H25 119.845 no
C37 C36 H25 118.995 no
C38 C39 H26 119.704 no
C40 C39 H26 119.645 no
C39 C40 H27 120.464 no
C41 C40 H27 120.103 no
C40 C41 H28 120.200 no
C42 C41 H28 120.002 no
C41 C42 H29 119.506 no
C43 C42 H29 119.244 no
C38 C43 H30 119.245 no
C42 C43 H30 119.663 no
C38 C44 H31 109.766 no
C38 C44 H32 108.519 no
C38 C44 H33 110.215 no
H31 C44 H32 109.444 no
H31 C44 H33 109.436 no
H32 C44 H33 109.443 no

loop_
_geom_bond_atom_site_label_1
_geom_bond_atom_site_label_2
_geom_bond_distance
_geom_bond_publ_flag
S1 C1 1.767(2) yes
S1 C12 1.757(2) yes
S2 C14 1.755(3) yes
S2 C25 1.751(3) yes
S3 C26 1.749(2) yes
S3 C37 1.753(3) yes
N1 C6 1.4129(19) yes
N1 C7 1.412(2) yes
N1 C13 1.455(3) yes
N2 C3 1.443(2) yes
N2 C19 1.406(3) yes
N2 C20 1.416(3) yes
N3 C10 1.439(3) yes
N3 C31 1.409(3) yes
N3 C32 1.421(3) yes
C1 C2 1.379(2) yes
C1 C6 1.403(3) yes
C2 C3 1.394(3) yes
C3 C4 1.376(3) yes
C4 C5 1.393(3) yes
C5 C6 1.390(3) yes
C7 C8 1.388(3) yes
C7 C12 1.401(3) yes
C8 C9 1.385(3) yes
C9 C10 1.378(3) yes
C10 C11 1.384(3) yes
C11 C12 1.386(3) yes
C14 C15 1.382(4) yes
C14 C19 1.405(3) yes
C15 C16 1.375(4) yes
C16 C17 1.377(3) yes
C17 C18 1.383(4) yes
C18 C19 1.388(3) yes
C20 C21 1.386(3) yes
C20 C25 1.401(3) yes
C21 C22 1.381(4) yes
C22 C23 1.369(3) yes
C23 C24 1.369(4) yes
C24 C25 1.374(4) yes
C26 C27 1.390(3) yes
C26 C31 1.401(3) yes
C27 C28 1.376(4) yes
C28 C29 1.370(4) yes
C29 C30 1.380(4) yes
C30 C31 1.398(3) yes
C32 C33 1.385(4) yes
C32 C37 1.399(3) yes
C33 C34 1.395(4) yes
C34 C35 1.377(4) yes
C35 C36 1.374(4) yes
C36 C37 1.383(4) yes
C38 C39 1.387(4) yes
C38 C43 1.379(4) yes
C38 C44 1.498(4) yes
C39 C40 1.394(4) yes
C40 C41 1.383(5) yes
C41 C42 1.341(5) yes
C42 C43 1.373(3) yes
C2 H1 0.930 no
C4 H2 0.930 no
C5 H3 0.930 no
C8 H4 0.930 no
C9 H5 0.930 no
C11 H6 0.930 no
C13 H7 0.960 no
C13 H8 0.960 no
C13 H9 0.960 no
C15 H10 0.930 no
C16 H11 0.930 no
C17 H12 0.930 no
C18 H13 0.930 no
C21 H14 0.930 no
C22 H15 0.930 no
C23 H16 0.930 no
C24 H17 0.930 no
C27 H18 0.930 no
C28 H19 0.930 no
C29 H20 0.930 no
C30 H21 0.930 no
C33 H22 0.930 no
C34 H23 0.930 no
C35 H24 0.930 no
C36 H25 0.930 no
C39 H26 0.930 no
C40 H27 0.930 no
C41 H28 0.930 no
C42 H29 0.930 no
C43 H30 0.930 no
C44 H31 0.960 no
C44 H32 0.960 no
C44 H33 0.960 no

loop_
_geom_contact_atom_site_label_1
_geom_contact_atom_site_label_2
_geom_contact_distance
_geom_contact_publ_flag
_geom_contact_site_symmetry_2
S1 N1 2.982(2) no .
S2 N2 3.041(2) no .
S3 N3 3.046(2) no .
C1 C4 2.767(3) no .
C1 C7 2.914(3) no .
C2 C5 2.771(3) no .
C2 C18 3.312(3) no .
C2 C19 3.263(3) no .
C2 C20 3.198(3) no .
C2 C21 3.175(4) no .
C3 C6 2.796(3) no .
C3 C18 2.793(4) no .
C3 C21 2.813(3) no .
C4 C18 3.519(4) no .
C4 C19 3.298(3) no .
C4 C20 3.373(3) no .
C5 C13 2.828(3) no .
C6 C12 2.908(3) no .
C7 C10 2.792(3) no .
C8 C11 2.767(3) no .
C8 C13 2.825(3) no .
C9 C12 2.762(3) no .
C9 C31 3.353(3) no .
C9 C32 3.343(3) no .
C9 C33 3.571(4) no .
C10 C30 2.816(4) no .
C10 C33 2.791(4) no .
C11 C30 3.285(4) no .
C11 C31 3.223(3) no .
C11 C32 3.182(3) no .
C11 C33 3.182(3) no .
C14 C17 2.766(4) no .
C14 C20 2.920(4) no .
C15 C18 2.748(3) no .
C16 C19 2.794(4) no .
C19 C25 2.941(4) no .
C20 C23 2.792(4) no .
C21 C24 2.746(3) no .
C22 C25 2.741(4) no .
C26 C29 2.757(4) no .
C26 C32 2.936(4) no .
C27 C30 2.745(3) no .
C28 C31 2.811(4) no .
C31 C37 2.948(4) no .
C32 C35 2.804(4) no .
C33 C36 2.749(4) no .
C34 C37 2.760(4) no .
C38 C41 2.781(4) no .
C39 C42 2.735(5) no .
C40 C43 2.740(5) no .
N1 C28 3.538(4) no 1_455
C13 C15 3.514(4) no 2_557
C13 C28 3.566(4) no 1_455
C15 C13 3.514(4) no 2_557
C16 C16 3.506(5) no 2_547
C18 C36 3.545(4) no 2_656
C19 C36 3.408(4) no 2_656
C20 C35 3.426(4) no 2_656
C21 C35 3.595(4) no 2_656
C24 C37 3.549(4) no 1_546
C27 C44 3.588(5) no 2_756
C28 N1 3.538(4) no 1_655
C28 C13 3.566(4) no 1_655
C29 C38 3.585(4) no .
C29 C39 3.508(4) no .
C35 C20 3.426(4) no 2_656
C35 C21 3.595(4) no 2_656
C35 C35 3.448(3) no 2_665
C35 C36 3.515(3) no 2_665
C36 C18 3.545(4) no 2_656
C36 C19 3.408(4) no 2_656
C36 C35 3.515(3) no 2_665
C37 C24 3.549(4) no 1_564
C38 C29 3.585(4) no .
C39 C29 3.508(4) no .
C44 C27 3.588(5) no 2_756
S1 H1 2.8247 no .
S1 H6 2.8199 no .
S2 H10 2.7847 no .
S2 H17 2.7566 no .
S3 H18 2.7674 no .
S3 H25 2.7638 no .
N1 H3 2.6227 no .
N1 H4 2.6224 no .
N2 H1 2.6430 no .
N2 H2 2.5716 no .
N2 H13 2.5933 no .
N2 H14 2.6047 no .
N3 H5 2.5853 no .
N3 H6 2.6214 no .
N3 H21 2.6225 no .
N3 H22 2.6018 no .
C1 H3 3.2407 no .
C1 H13 3.5699 no .
C1 H14 3.4260 no .
C2 H2 3.2338 no .
C2 H13 2.7439 no .
C2 H14 2.5857 no .
C3 H3 3.2386 no .
C3 H13 2.4352 no .
C3 H14 2.4617 no .
C4 H1 3.2334 no .
C4 H13 3.0845 no .
C4 H14 3.2425 no .
C5 H7 2.6363 no .
C5 H8 2.8848 no .
C6 H1 3.2575 no .
C6 H2 3.2548 no .
C6 H7 2.5773 no .
C6 H8 2.7757 no .
C6 H9 3.2366 no .
C7 H5 3.2445 no .
C7 H6 3.2563 no .
C7 H7 3.2290 no .
C7 H8 2.7871 no .
C7 H9 2.5735 no .
C8 H8 2.9141 no .
C8 H9 2.6103 no .
C9 H6 3.2264 no .
C9 H21 3.1754 no .
C9 H22 3.1375 no .
C10 H4 3.2366 no .
C10 H21 2.4738 no .
C10 H22 2.4328 no .
C11 H5 3.2253 no .
C11 H21 2.7401 no .
C11 H22 2.5963 no .
C12 H4 3.2395 no .
C12 H22 3.3612 no .
C13 H3 2.4919 no .
C13 H4 2.4900 no .
C14 H11 3.2368 no .
C14 H13 3.2356 no .
C15 H12 3.2122 no .
C16 H13 3.2347 no .
C17 H10 3.2138 no .
C18 H1 3.3652 no .
C18 H11 3.2398 no .
C19 H1 3.2773 no .
C19 H2 3.3332 no .
C19 H10 3.2430 no .
C19 H12 3.2454 no .
C20 H1 3.1656 no .
C20 H2 3.4617 no .
C20 H15 3.2359 no .
C20 H17 3.2431 no .
C21 H1 3.1315 no .
C21 H16 3.2350 no .
C22 H17 3.2035 no .
C23 H14 3.2310 no .
C24 H15 3.2008 no .
C25 H14 3.2266 no .
C25 H16 3.2247 no .
C26 H19 3.2514 no .
C26 H21 3.2347 no .
C27 H20 3.2034 no .
C28 H21 3.2304 no .
C29 H18 3.2023 no .
C30 H6 3.2580 no .
C30 H19 3.2367 no .
C31 H5 3.4152 no .
C31 H6 3.1872 no .
C31 H18 3.2510 no .
C31 H20 3.2491 no .
C32 H5 3.4303 no .
C32 H6 3.1866 no .
C32 H23 3.2552 no .
C32 H25 3.2470 no .
C33 H6 3.2298 no .
C33 H24 3.2461 no .
C34 H25 3.2129 no .
C35 H22 3.2413 no .
C36 H23 3.2125 no .
C37 H22 3.2244 no .
C37 H24 3.2399 no .
C38 H27 3.2551 no .
C38 H29 3.2279 no .
C39 H28 3.2410 no .
C39 H30 3.2100 no .
C39 H31 2.5595 no .
C39 H32 3.1166 no .
C39 H33 3.1243 no .
C40 H29 3.1970 no .
C41 H26 3.2361 no .
C41 H30 3.1959 no .
C42 H27 3.1943 no .
C43 H26 3.2116 no .
C43 H28 3.2028 no .
C43 H31 3.2792 no .
C43 H32 2.7382 no .
C43 H33 2.7430 no .
C44 H26 2.6690 no .
C44 H30 2.6440 no .
H1 H13 2.9251 no .
H1 H14 2.6647 no .
H2 H3 2.3233 no .
H2 H13 3.4376 no .
H3 H7 2.1917 no .
H3 H8 2.3856 no .
H3 H9 3.4405 no .
H4 H5 2.3127 no .
H4 H7 3.4361 no .
H4 H8 2.4178 no .
H4 H9 2.1636 no .
H5 H21 3.5450 no .
H5 H22 3.5641 no .
H6 H21 2.8390 no .
H6 H22 2.7803 no .
H10 H11 2.2988 no .
H11 H12 2.3176 no .
H12 H13 2.3177 no .
H14 H15 2.3043 no .
H15 H16 2.3062 no .
H16 H17 2.3041 no .
H18 H19 2.3105 no .
H19 H20 2.3049 no .
H20 H21 2.2956 no .
H22 H23 2.3261 no .
H23 H24 2.3116 no .
H24 H25 2.3071 no .
H26 H27 2.3255 no .
H26 H31 2.3632 no .
H26 H32 3.3106 no .
H26 H33 3.3184 no .
H27 H28 2.3177 no .
H28 H29 2.2638 no .
H29 H30 2.2877 no .
H30 H31 3.5550 no .
H30 H32 2.6800 no .
H30 H33 2.6916 no .
S1 H6 3.4242 no 2_656
S1 H28 3.1489 no .
S1 H29 3.2110 no .
S1 H30 3.4867 no 2_656
S1 H31 2.9600 no 1_455
S1 H33 3.5423 no 1_455
S2 H5 3.5945 no 1_546
S2 H7 2.9095 no 2_557
S2 H20 3.3616 no 2_657
S3 H8 3.2939 no 2_666
S3 H11 3.0321 no 1_664
S3 H16 3.2212 no 1_564
S3 H17 3.2663 no 1_564
S3 H32 3.4414 no 2_756
N1 H16 3.1056 no 2_657
N1 H19 2.7455 no 1_455
N1 H20 3.4686 no 1_455
N2 H24 3.4289 no 2_656
N2 H25 3.5033 no 2_656
N2 H27 3.2253 no 2_657
N3 H17 3.1549 no 1_564
C1 H28 3.0801 no .
C1 H31 2.7458 no 1_455
C2 H28 3.1387 no .
C2 H31 3.0042 no 1_455
C3 H15 3.4436 no 2_657
C4 H2 3.2081 no 2_557
C4 H15 2.9660 no 2_657
C4 H26 3.5156 no 1_455
C4 H27 3.5553 no 2_657
C5 H15 3.1068 no 2_657
C5 H16 2.9782 no 2_657
C5 H26 3.4435 no 1_455
C6 H16 3.0285 no 2_657
C6 H26 3.5958 no 1_455
C6 H31 3.3200 no 1_455
C7 H16 3.3386 no 2_657
C7 H19 3.0408 no 1_455
C8 H16 3.5814 no 2_657
C9 H5 3.0779 no 2_666
C10 H5 3.5993 no 2_666
C11 H29 3.5240 no .
C11 H29 3.4952 no 2_656
C12 H19 3.5301 no 1_455
C12 H28 3.3736 no .
C13 H10 3.3061 no 2_557
C13 H16 3.3170 no 2_657
C13 H18 3.5046 no 2_666
C13 H19 3.0023 no 1_455
C13 H20 3.2815 no 1_455
C14 H3 2.8858 no 2_557
C14 H7 3.0700 no 2_557
C14 H25 3.0071 no 2_656
C15 H3 2.8922 no 2_557
C15 H7 3.0517 no 2_557
C15 H8 3.0824 no 2_557
C15 H25 3.2529 no 2_656
C16 H3 3.0084 no 2_557
C16 H8 3.4864 no 2_557
C16 H11 2.8897 no 2_547
C16 H25 3.4534 no 2_656
C17 H2 3.4359 no 2_557
C17 H3 3.1423 no 2_557
C17 H11 3.2979 no 2_547
C17 H25 3.3599 no 2_656
C18 H2 2.9892 no 2_557
C18 H3 3.1928 no 2_557
C18 H25 3.0505 no 2_656
C18 H26 3.3074 no 1_455
C19 H2 3.3628 no 2_557
C19 H3 3.0761 no 2_557
C19 H25 2.8703 no 2_656
C20 H24 2.8623 no 2_656
C20 H27 2.7772 no 2_657
C21 H14 3.3851 no 2_657
C21 H15 3.3022 no 2_657
C21 H24 3.0801 no 2_656
C21 H27 3.0370 no 2_657
C21 H28 3.4812 no .
C22 H14 3.1357 no 2_657
C22 H24 3.4533 no 2_656
C22 H27 3.5081 no 2_657
C23 H8 3.5934 no 2_657
C24 H24 3.3969 no 2_656
C24 H27 3.5459 no 2_657
C25 H24 3.0475 no 2_656
C25 H27 3.0495 no 2_657
C26 H4 2.9869 no 2_666
C26 H8 3.3561 no 2_666
C26 H32 2.7002 no 2_756
C27 H4 3.1290 no 2_666
C27 H8 3.1750 no 2_666
C27 H9 3.2730 no 2_666
C27 H30 3.2027 no 2_756
C27 H32 2.7373 no 2_756
C28 H4 3.3004 no 2_666
C28 H7 3.4778 no 1_655
C28 H9 3.1668 no 1_655
C28 H9 3.4665 no 2_666
C28 H30 3.1313 no 2_756
C28 H32 3.3133 no 2_756
C28 H33 3.5407 no .
C29 H4 3.3388 no 2_666
C29 H7 3.2665 no 1_655
C29 H9 3.5259 no 1_655
C29 H26 3.5836 no .
C29 H33 3.5246 no .
C30 H4 3.2485 no 2_666
C30 H5 3.1667 no 2_666
C31 H4 3.0811 no 2_666
C31 H5 3.4735 no 2_666
C31 H32 3.2071 no 2_756
C32 H1 3.5759 no 2_656
C32 H17 3.1094 no 1_564
C33 H1 3.4135 no 2_656
C33 H29 3.1640 no 2_656
C34 H1 3.1079 no 2_656
C34 H29 3.4499 no 2_656
C35 H1 2.9474 no 2_656
C35 H24 3.1301 no 2_665
C35 H25 3.2625 no 2_665
C36 H1 3.0845 no 2_656
C36 H24 2.9953 no 2_665
C37 H1 3.4096 no 2_656
C37 H17 3.1421 no 1_564
C38 H12 3.5357 no 1_655
C38 H13 3.3354 no 1_655
C38 H20 3.2298 no .
C38 H33 3.4549 no 2_756
C39 H2 3.5139 no 2_657
C39 H12 3.4121 no 1_655
C39 H13 2.9966 no 1_655
C39 H20 2.8692 no .
C40 H2 3.5444 no 2_657
C40 H15 3.4307 no .
C40 H20 3.4379 no .
C40 H21 3.4406 no .
C41 H6 3.5656 no .
C41 H14 3.3572 no .
C41 H21 3.4597 no .
C41 H23 3.5074 no 2_656
C42 H6 3.1616 no .
C42 H22 3.3246 no 2_656
C42 H23 3.3167 no 2_656
C43 H18 3.5235 no 2_756
C43 H33 3.1650 no 2_756
C44 H13 3.2536 no 1_655
C44 H20 3.5903 no .
C44 H30 3.5266 no 2_756
C44 H33 3.1319 no 2_756
H1 C32 3.5759 no 2_656
H1 C33 3.4135 no 2_656
H1 C34 3.1079 no 2_656
H1 C35 2.9474 no 2_656
H1 C36 3.0845 no 2_656
H1 C37 3.4096 no 2_656
H1 H23 3.5264 no 2_656
H1 H24 3.2968 no 2_656
H1 H25 3.4862 no 2_656
H1 H28 3.0275 no .
H1 H31 3.2048 no 1_455
H2 C4 3.2081 no 2_557
H2 C17 3.4359 no 2_557
H2 C18 2.9892 no 2_557
H2 C19 3.3628 no 2_557
H2 C39 3.5139 no 2_657
H2 C40 3.5444 no 2_657
H2 H2 2.7930 no 2_557
H2 H13 2.9754 no 2_557
H2 H15 3.0900 no 2_657
H2 H26 3.0092 no 2_657
H2 H27 3.0713 no 2_657
H3 C14 2.8858 no 2_557
H3 C15 2.8922 no 2_557
H3 C16 3.0084 no 2_557
H3 C17 3.1423 no 2_557
H3 C18 3.1928 no 2_557
H3 C19 3.0761 no 2_557
H3 H10 3.3756 no 2_557
H3 H11 3.5160 no 2_557
H3 H15 3.3091 no 2_657
H3 H16 2.9080 no 2_657
H4 C26 2.9869 no 2_666
H4 C27 3.1290 no 2_666
H4 C28 3.3004 no 2_666
H4 C29 3.3388 no 2_666
H4 C30 3.2485 no 2_666
H4 C31 3.0811 no 2_666
H4 H16 3.4973 no 2_657
H4 H17 3.5925 no 2_657
H5 S2 3.5945 no 1_564
H5 C9 3.0779 no 2_666
H5 C10 3.5993 no 2_666
H5 C30 3.1667 no 2_666
H5 C31 3.4735 no 2_666
H5 H5 2.6669 no 2_666
H5 H17 2.9475 no 1_564
H5 H21 3.0773 no 2_666
H6 S1 3.4242 no 2_656
H6 C41 3.5656 no .
H6 C42 3.1616 no .
H6 H28 3.5829 no .
H6 H29 2.8804 no .
H6 H29 3.1709 no 2_656
H7 S2 2.9095 no 2_557
H7 C14 3.0700 no 2_557
H7 C15 3.0517 no 2_557
H7 C28 3.4778 no 1_455
H7 C29 3.2665 no 1_455
H7 H10 2.9536 no 2_557
H7 H19 3.1075 no 1_455
H7 H20 2.6829 no 1_455
H8 S3 3.2939 no 2_666
H8 C15 3.0824 no 2_557
H8 C16 3.4864 no 2_557
H8 C23 3.5934 no 2_657
H8 C26 3.3561 no 2_666
H8 C27 3.1750 no 2_666
H8 H10 2.8654 no 2_557
H8 H11 3.5288 no 2_557
H8 H16 2.6693 no 2_657
H8 H18 2.9832 no 2_666
H9 C27 3.2730 no 2_666
H9 C28 3.1668 no 1_455
H9 C28 3.4665 no 2_666
H9 C29 3.5259 no 1_455
H9 H9 3.2309 no 2_566
H9 H18 3.2280 no 2_666
H9 H19 2.6608 no 1_455
H9 H19 3.5488 no 2_666
H9 H20 3.3277 no 1_455
H10 C13 3.3061 no 2_557
H10 H3 3.3756 no 2_557
H10 H7 2.9536 no 2_557
H10 H8 2.8654 no 2_557
H10 H18 2.8053 no 1_446
H10 H23 3.2670 no 1_546
H11 S3 3.0321 no 1_446
H11 C16 2.8897 no 2_547
H11 C17 3.2979 no 2_547
H11 H3 3.5160 no 2_557
H11 H8 3.5288 no 2_557
H11 H11 2.4781 no 2_547
H11 H12 3.2292 no 2_547
H12 C38 3.5357 no 1_455
H12 C39 3.4121 no 1_455
H12 H11 3.2292 no 2_547
H12 H26 3.5588 no 1_455
H13 C38 3.3354 no 1_455
H13 C39 2.9966 no 1_455
H13 C44 3.2536 no 1_455
H13 H2 2.9754 no 2_557
H13 H25 3.4818 no 2_656
H13 H26 2.5421 no 1_455
H13 H31 2.7659 no 1_455
H13 H32 3.2389 no 1_455
H14 C21 3.3851 no 2_657
H14 C22 3.1357 no 2_657
H14 C41 3.3572 no .
H14 H14 3.2558 no 2_657
H14 H15 2.8100 no 2_657
H14 H24 3.5017 no 2_656
H14 H27 3.4064 no .
H14 H27 3.3884 no 2_657
H14 H28 2.7037 no .
H15 C3 3.4436 no 2_657
H15 C4 2.9660 no 2_657
H15 C5 3.1068 no 2_657
H15 C21 3.3022 no 2_657
H15 C40 3.4307 no .
H15 H2 3.0900 no 2_657
H15 H3 3.3091 no 2_657
H15 H14 2.8100 no 2_657
H15 H27 2.9992 no .
H16 S3 3.2212 no 1_546
H16 N1 3.1056 no 2_657
H16 C5 2.9782 no 2_657
H16 C6 3.0285 no 2_657
H16 C7 3.3386 no 2_657
H16 C8 3.5814 no 2_657
H16 C13 3.3170 no 2_657
H16 H3 2.9080 no 2_657
H16 H4 3.4973 no 2_657
H16 H8 2.6693 no 2_657
H17 S3 3.2663 no 1_546
H17 N3 3.1549 no 1_546
H17 C32 3.1094 no 1_546
H17 C37 3.1421 no 1_546
H17 H4 3.5925 no 2_657
H17 H5 2.9475 no 1_546
H18 C13 3.5046 no 2_666
H18 C43 3.5235 no 2_756
H18 H8 2.9832 no 2_666
H18 H9 3.2280 no 2_666
H18 H10 2.8053 no 1_664
H18 H30 3.0347 no 2_756
H18 H32 2.9652 no 2_756
H19 N1 2.7455 no 1_655
H19 C7 3.0408 no 1_655
H19 C12 3.5301 no 1_655
H19 C13 3.0023 no 1_655
H19 H7 3.1075 no 1_655
H19 H9 2.6608 no 1_655
H19 H9 3.5488 no 2_666
H19 H30 2.9224 no 2_756
H19 H33 3.5017 no .
H20 S2 3.3616 no 2_657
H20 N1 3.4686 no 1_655
H20 C13 3.2815 no 1_655
H20 C38 3.2298 no .
H20 C39 2.8692 no .
H20 C40 3.4379 no .
H20 C44 3.5903 no .
H20 H7 2.6829 no 1_655
H20 H9 3.3277 no 1_655
H20 H26 2.7950 no .
H20 H31 3.4483 no .
H20 H33 3.4672 no .
H21 C40 3.4406 no .
H21 C41 3.4597 no .
H21 H5 3.0773 no 2_666
H22 C42 3.3246 no 2_656
H22 H29 2.6864 no 2_656
H23 C41 3.5074 no 2_656
H23 C42 3.3167 no 2_656
H23 H1 3.5264 no 2_656
H23 H10 3.2670 no 1_564
H23 H28 3.5560 no 2_656
H23 H29 3.2176 no 2_656
H24 N2 3.4289 no 2_656
H24 C20 2.8623 no 2_656
H24 C21 3.0801 no 2_656
H24 C22 3.4533 no 2_656
H24 C24 3.3969 no 2_656
H24 C25 3.0475 no 2_656
H24 C35 3.1301 no 2_665
H24 C36 2.9953 no 2_665
H24 H1 3.2968 no 2_656
H24 H14 3.5017 no 2_656
H24 H24 3.0717 no 2_665
H24 H25 2.8495 no 2_665
H25 N2 3.5033 no 2_656
H25 C14 3.0071 no 2_656
H25 C15 3.2529 no 2_656
H25 C16 3.4534 no 2_656
H25 C17 3.3599 no 2_656
H25 C18 3.0505 no 2_656
H25 C19 2.8703 no 2_656
H25 C35 3.2625 no 2_665
H25 H1 3.4862 no 2_656
H25 H13 3.4818 no 2_656
H25 H24 2.8495 no 2_665
H26 C4 3.5156 no 1_655
H26 C5 3.4435 no 1_655
H26 C6 3.5958 no 1_655
H26 C18 3.3074 no 1_655
H26 C29 3.5836 no .
H26 H2 3.0092 no 2_657
H26 H12 3.5588 no 1_655
H26 H13 2.5421 no 1_655
H26 H20 2.7950 no .
H27 N2 3.2253 no 2_657
H27 C4 3.5553 no 2_657
H27 C20 2.7772 no 2_657
H27 C21 3.0370 no 2_657
H27 C22 3.5081 no 2_657
H27 C24 3.5459 no 2_657
H27 C25 3.0495 no 2_657
H27 H2 3.0713 no 2_657
H27 H14 3.4064 no .
H27 H14 3.3884 no 2_657
H27 H15 2.9992 no .
H28 S1 3.1489 no .
H28 C1 3.0801 no .
H28 C2 3.1387 no .
H28 C12 3.3736 no .
H28 C21 3.4812 no .
H28 H1 3.0275 no .
H28 H6 3.5829 no .
H28 H14 2.7037 no .
H28 H23 3.5560 no 2_656
H29 S1 3.2110 no .
H29 C11 3.5240 no .
H29 C11 3.4952 no 2_656
H29 C33 3.1640 no 2_656
H29 C34 3.4499 no 2_656
H29 H6 2.8804 no .
H29 H6 3.1709 no 2_656
H29 H22 2.6864 no 2_656
H29 H23 3.2176 no 2_656
H30 S1 3.4867 no 2_656
H30 C27 3.2027 no 2_756
H30 C28 3.1313 no 2_756
H30 C44 3.5266 no 2_756
H30 H18 3.0347 no 2_756
H30 H19 2.9224 no 2_756
H30 H33 2.6332 no 2_756
H31 S1 2.9600 no 1_655
H31 C1 2.7458 no 1_655
H31 C2 3.0042 no 1_655
H31 C6 3.3200 no 1_655
H31 H1 3.2048 no 1_655
H31 H13 2.7659 no 1_655
H31 H20 3.4483 no .
H32 S3 3.4414 no 2_756
H32 C26 2.7002 no 2_756
H32 C27 2.7373 no 2_756
H32 C28 3.3133 no 2_756
H32 C31 3.2071 no 2_756
H32 H13 3.2389 no 1_655
H32 H18 2.9652 no 2_756
H32 H33 3.4132 no 2_756
H33 S1 3.5423 no 1_655
H33 C28 3.5407 no .
H33 C29 3.5246 no .
H33 C38 3.4549 no 2_756
H33 C43 3.1650 no 2_756
H33 C44 3.1319 no 2_756
H33 H19 3.5017 no .
H33 H20 3.4672 no .
H33 H30 2.6332 no 2_756
H33 H32 3.4132 no 2_756
H33 H33 2.3411 no 2_756

loop_
_geom_torsion_atom_site_label_1
_geom_torsion_atom_site_label_2
_geom_torsion_atom_site_label_3
_geom_torsion_atom_site_label_4
_geom_torsion
_geom_torsion_publ_flag
C1 S1 C12 C7 -36.88(14) no
C1 S1 C12 C11 148.41(12) no
C12 S1 C1 C2 -146.78(13) no
C12 S1 C1 C6 36.78(14) no
C14 S2 C25 C20 31.12(18) no
C14 S2 C25 C24 -153.62(16) no
C25 S2 C14 C15 153.38(14) no
C25 S2 C14 C19 -32.71(16) no
C26 S3 C37 C32 26.99(15) no
C26 S3 C37 C36 -157.83(12) no
C37 S3 C26 C27 156.69(14) no
C37 S3 C26 C31 -28.07(17) no
C6 N1 C7 C8 -142.85(16) no
C6 N1 C7 C12 38.9(3) no
C7 N1 C6 C1 -38.8(3) no
C7 N1 C6 C5 141.20(17) no
C13 N1 C6 C1 169.04(15) no
C13 N1 C6 C5 -10.9(3) no
C13 N1 C7 C8 9.3(3) no
C13 N1 C7 C12 -168.96(15) no
C3 N2 C19 C14 -173.55(14) no
C3 N2 C19 C18 5.9(3) no
C19 N2 C3 C2 -85.3(2) no
C19 N2 C3 C4 95.7(2) no
C3 N2 C20 C21 -7.3(3) no
C3 N2 C20 C25 171.94(16) no
C20 N2 C3 C2 75.5(3) no
C20 N2 C3 C4 -103.58(19) no
C19 N2 C20 C21 152.51(17) no
C19 N2 C20 C25 -28.3(3) no
C20 N2 C19 C14 26.6(3) no
C20 N2 C19 C18 -154.00(16) no
C10 N3 C31 C26 -174.16(16) no
C10 N3 C31 C30 3.6(3) no
C31 N3 C10 C9 100.84(18) no
C31 N3 C10 C11 -81.8(3) no
C10 N3 C32 C33 -4.6(3) no
C10 N3 C32 C37 172.92(13) no
C32 N3 C10 C9 -99.9(2) no
C32 N3 C10 C11 77.42(19) no
C31 N3 C32 C33 153.63(15) no
C31 N3 C32 C37 -28.9(3) no
C32 N3 C31 C26 27.8(3) no
C32 N3 C31 C30 -154.42(16) no
S1 C1 C2 C3 -175.58(12) no
S1 C1 C6 N1 -4.5(3) no
S1 C1 C6 C5 175.44(11) no
C2 C1 C6 N1 179.06(16) no
C2 C1 C6 C5 -1.0(3) no
C6 C1 C2 C3 0.8(3) no
C1 C2 C3 N2 -178.65(16) no
C1 C2 C3 C4 0.4(3) no
N2 C3 C4 C5 177.67(16) no
C2 C3 C4 C5 -1.4(3) no
C3 C4 C5 C6 1.2(3) no
C4 C5 C6 N1 179.93(16) no
C4 C5 C6 C1 -0.0(3) no
N1 C7 C8 C9 -176.53(15) no
N1 C7 C12 S1 4.5(3) no
N1 C7 C12 C11 179.22(14) no
C8 C7 C12 S1 -173.78(14) no
C8 C7 C12 C11 0.9(3) no
C12 C7 C8 C9 1.7(3) no
C7 C8 C9 C10 -2.4(3) no
C8 C9 C10 N3 177.65(16) no
C8 C9 C10 C11 0.3(3) no
N3 C10 C11 C12 -174.96(15) no
C9 C10 C11 C12 2.4(3) no
C10 C11 C12 S1 171.70(15) no
C10 C11 C12 C7 -3.0(3) no
S2 C14 C15 C16 169.45(15) no
S2 C14 C19 N2 8.5(3) no
S2 C14 C19 C18 -170.97(12) no
C15 C14 C19 N2 -177.67(17) no
C15 C14 C19 C18 2.9(3) no
C19 C14 C15 C16 -4.6(4) no
C14 C15 C16 C17 2.6(4) no
C15 C16 C17 C18 0.9(4) no
C16 C17 C18 C19 -2.5(4) no
C17 C18 C19 N2 -178.89(18) no
C17 C18 C19 C14 0.5(3) no
N2 C20 C21 C22 179.09(17) no
N2 C20 C25 S2 -5.6(3) no
N2 C20 C25 C24 179.25(17) no
C21 C20 C25 S2 173.64(18) no
C21 C20 C25 C24 -1.5(3) no
C25 C20 C21 C22 -0.1(4) no
C20 C21 C22 C23 1.1(4) no
C21 C22 C23 C24 -0.3(4) no
C22 C23 C24 C25 -1.4(4) no
C23 C24 C25 S2 -173.0(2) no
C23 C24 C25 C20 2.3(4) no
S3 C26 C27 C28 172.14(15) no
S3 C26 C31 N3 4.8(3) no
S3 C26 C31 C30 -173.09(13) no
C27 C26 C31 N3 179.94(18) no
C27 C26 C31 C30 2.1(3) no
C31 C26 C27 C28 -3.2(4) no
C26 C27 C28 C29 1.8(4) no
C27 C28 C29 C30 0.6(4) no
C28 C29 C30 C31 -1.7(4) no
C29 C30 C31 N3 -177.56(19) no
C29 C30 C31 C26 0.3(3) no
N3 C32 C33 C34 177.06(14) no
N3 C32 C37 S3 -2.9(3) no
N3 C32 C37 C36 -177.95(14) no
C33 C32 C37 S3 174.73(14) no
C33 C32 C37 C36 -0.3(3) no
C37 C32 C33 C34 -0.5(3) no
C32 C33 C34 C35 0.3(3) no
C33 C34 C35 C36 0.8(3) no
C34 C35 C36 C37 -1.7(3) no
C35 C36 C37 S3 -173.73(15) no
C35 C36 C37 C32 1.5(3) no
C39 C38 C43 C42 -0.9(3) no
C43 C38 C39 C40 0.8(3) no
C44 C38 C39 C40 178.39(17) no
C44 C38 C43 C42 -178.52(16) no
C38 C39 C40 C41 -0.3(3) no
C39 C40 C41 C42 -0.1(4) no
C40 C41 C42 C43 -0.0(4) no
C41 C42 C43 C38 0.6(3) no
